data_4110054
loop_
_publ_author_name
'Yang S. Tran'
'Ohyun Kwon'

_publ_section_title
;
 Phosphine-Catalyzed [4 + 2] Annulation: Synthesis of Cyclohexenes
;
_journal_name_full 'Journal of the American Chemical Society'
_journal_page_first 12632
_journal_page_last 12633
_journal_paper_doi 10.1021/ja0752181
_journal_volume 129
_journal_year 2007
_chemical_formula_moiety 'C20 H19 N3 O2'
_chemical_formula_sum 'C20 H19 N3 O2'
_chemical_formula_weight 333.38
_chemical_name_systematic
;
 ?
;
_space_group_IT_number 14
_symmetry_cell_setting monoclinic
_symmetry_space_group_name_Hall '-P 2ybc'
_symmetry_space_group_name_H-M 'P 1 21/c 1'
_atom_sites_solution_hydrogens geom
_atom_sites_solution_primary direct
_atom_sites_solution_secondary difmap
_audit_creation_method SHELXL-97
_cell_angle_alpha 90.00
_cell_angle_beta 106.354(3)
_cell_angle_gamma 90.00
_cell_formula_units_Z 4
_cell_length_a 7.644(2)
_cell_length_b 18.090(5)
_cell_length_c 12.853(3)
_cell_measurement_reflns_used 2247
_cell_measurement_temperature 100(2)
_cell_measurement_theta_max 24.80
_cell_measurement_theta_min 3.84
_cell_volume 1705.4(8)
_computing_cell_refinement 'Bruker SMART'
_computing_data_collection 'Bruker SMART'
_computing_data_reduction 'Bruker SAINT'
_computing_molecular_graphics 'Bruker SHELXTL'
_computing_publication_material 'Bruker SHELXTL'
_computing_structure_refinement 'SHELXL-97 (Sheldrick, 1997)'
_computing_structure_solution 'SHELXS-97 (Sheldrick, 1990)'
_diffrn_ambient_temperature 100(2)
_diffrn_measured_fraction_theta_full 0.996
_diffrn_measured_fraction_theta_max 0.996
_diffrn_measurement_device_type 'CCD area detector'
_diffrn_measurement_method 'phi and omega scans'
_diffrn_radiation_monochromator graphite
_diffrn_radiation_source 'fine-focus sealed tube'
_diffrn_radiation_type MoK\a
_diffrn_radiation_wavelength 0.71073
_diffrn_reflns_av_R_equivalents 0.0967
_diffrn_reflns_av_sigmaI/netI 0.0991
_diffrn_reflns_limit_h_max 9
_diffrn_reflns_limit_h_min -9
_diffrn_reflns_limit_k_max 22
_diffrn_reflns_limit_k_min -22
_diffrn_reflns_limit_l_max 16
_diffrn_reflns_limit_l_min -16
_diffrn_reflns_number 13031
_diffrn_reflns_theta_full 26.47
_diffrn_reflns_theta_max 26.47
_diffrn_reflns_theta_min 3.76
_exptl_absorpt_coefficient_mu 0.086
_exptl_absorpt_correction_T_max 0.9957
_exptl_absorpt_correction_T_min 0.9815
_exptl_absorpt_correction_type multi-scan
_exptl_absorpt_process_details 'sadabs (Bruker)'
_exptl_crystal_colour colorless
_exptl_crystal_density_diffrn 1.298
_exptl_crystal_description platelet
_exptl_crystal_F_000 704
_exptl_crystal_size_max 0.10
_exptl_crystal_size_mid 0.10
_exptl_crystal_size_min 0.05
_refine_diff_density_max 0.226
_refine_diff_density_min -0.233
_refine_diff_density_rms 0.050
_refine_ls_extinction_method none
_refine_ls_goodness_of_fit_ref 0.990
_refine_ls_hydrogen_treatment constr
_refine_ls_matrix_type full
_refine_ls_number_parameters 228
_refine_ls_number_reflns 3514
_refine_ls_number_restraints 0
_refine_ls_restrained_S_all 0.990
_refine_ls_R_factor_all 0.1330
_refine_ls_R_factor_gt 0.0564
_refine_ls_shift/su_max 0.000
_refine_ls_shift/su_mean 0.000
_refine_ls_structure_factor_coef Fsqd
_refine_ls_weighting_details 'calc w=1/[\s^2^(Fo^2^)+(0.0485P)^2^+0.2702P] where P=(Fo^2^+2Fc^2^)/3'
_refine_ls_weighting_scheme calc
_refine_ls_wR_factor_gt 0.1090
_refine_ls_wR_factor_ref 0.1356
_reflns_number_gt 1892
_reflns_number_total 3514
_reflns_threshold_expression >2sigma(I)
_cod_data_source_file ja0752181si20070712_094707.cif
_cod_data_source_block kw407s
_cod_original_sg_symbol_H-M 'P 21/c'
_cod_database_code 4110054

loop_
_symmetry_equiv_pos_as_xyz
'x, y, z'
'-x, y+1/2, -z+1/2'
'-x, -y, -z'
'x, -y-1/2, z-1/2'

loop_
_atom_site_label
_atom_site_type_symbol
_atom_site_fract_x
_atom_site_fract_y
_atom_site_fract_z
_atom_site_U_iso_or_equiv
_atom_site_adp_type
_atom_site_occupancy
_atom_site_symmetry_multiplicity
_atom_site_calc_flag
_atom_site_refinement_flags
O1 O 1.3222(3) 0.69039(10) 1.06325(16) 0.0383(5) Uani 1 1 d .
O2 O 1.1717(2) 0.58540(10) 1.07779(15) 0.0366(5) Uani 1 1 d .
N1 N 0.7737(3) 0.94627(11) 0.93844(16) 0.0256(5) Uani 1 1 d .
N2 N 0.7023(3) 0.71250(12) 0.6968(2) 0.0361(6) Uani 1 1 d .
N3 N 0.3539(3) 0.83324(14) 0.8541(2) 0.0443(7) Uani 1 1 d .
C1 C 0.7786(3) 1.00608(13) 0.8728(2) 0.0242(6) Uani 1 1 d .
C2 C 0.7449(3) 1.08105(14) 0.8876(2) 0.0269(6) Uani 1 1 d .
H2 H 0.7142 1.0976 0.9504 0.032 Uiso 1 1 calc R
C3 C 0.7579(4) 1.13007(14) 0.8074(2) 0.0302(7) Uani 1 1 d .
H3 H 0.7364 1.1812 0.8154 0.036 Uiso 1 1 calc R
C4 C 0.8026(4) 1.10531(15) 0.7145(2) 0.0328(7) Uani 1 1 d .
H4 H 0.8101 1.1401 0.6605 0.039 Uiso 1 1 calc R
C5 C 0.8357(4) 1.03155(14) 0.7000(2) 0.0311(7) Uani 1 1 d .
H5 H 0.8659 1.0157 0.6367 0.037 Uiso 1 1 calc R
C6 C 0.8244(3) 0.98002(14) 0.7800(2) 0.0264(6) Uani 1 1 d .
C7 C 0.8505(4) 0.90186(14) 0.7934(2) 0.0285(6) Uani 1 1 d .
H7 H 0.8838 0.8691 0.7444 0.034 Uiso 1 1 calc R
C8 C 0.8189(3) 0.88275(14) 0.8893(2) 0.0266(6) Uani 1 1 d .
C9 C 0.7404(4) 0.95053(14) 1.0452(2) 0.0308(7) Uani 1 1 d .
H9A H 0.7207 1.0022 1.0619 0.046 Uiso 1 1 calc R
H9B H 0.8462 0.9309 1.1004 0.046 Uiso 1 1 calc R
H9C H 0.6322 0.9213 1.0446 0.046 Uiso 1 1 calc R
C10 C 0.8242(3) 0.80805(13) 0.9422(2) 0.0269(6) Uani 1 1 d .
H10 H 0.8166 0.8165 1.0177 0.032 Uiso 1 1 calc R
C11 C 1.0008(3) 0.76599(14) 0.9508(2) 0.0287(6) Uani 1 1 d .
H11A H 1.0183 0.7608 0.8777 0.034 Uiso 1 1 calc R
H11B H 1.1051 0.7944 0.9964 0.034 Uiso 1 1 calc R
C12 C 0.9967(4) 0.69018(14) 0.9996(2) 0.0269(6) Uani 1 1 d .
C13 C 0.8423(4) 0.65701(14) 1.0016(2) 0.0297(6) Uani 1 1 d .
H13 H 0.8514 0.6098 1.0350 0.036 Uiso 1 1 calc R
C14 C 0.6557(4) 0.68846(14) 0.9551(2) 0.0298(6) Uani 1 1 d .
H14A H 0.6045 0.7026 1.0150 0.036 Uiso 1 1 calc R
H14B H 0.5755 0.6502 0.9111 0.036 Uiso 1 1 calc R
C15 C 0.6585(3) 0.75738(14) 0.8832(2) 0.0275(6) Uani 1 1 d .
C16 C 0.4857(4) 0.79932(15) 0.8648(2) 0.0324(7) Uani 1 1 d .
C17 C 0.6807(4) 0.73312(14) 0.7762(2) 0.0282(6) Uani 1 1 d .
C18 C 1.1798(4) 0.65651(15) 1.0498(2) 0.0288(6) Uani 1 1 d .
C19 C 1.3468(4) 0.54819(15) 1.1277(2) 0.0365(7) Uani 1 1 d .
H19A H 1.4354 0.5835 1.1726 0.044 Uiso 1 1 calc R
H19B H 1.3981 0.5281 1.0709 0.044 Uiso 1 1 calc R
C20 C 1.3095(4) 0.48752(15) 1.1961(2) 0.0409(8) Uani 1 1 d .
H20A H 1.2631 0.5083 1.2535 0.061 Uiso 1 1 calc R
H20B H 1.4224 0.4602 1.2287 0.061 Uiso 1 1 calc R
H20C H 1.2184 0.4539 1.1512 0.061 Uiso 1 1 calc R

loop_
_atom_site_aniso_label
_atom_site_aniso_U_11
_atom_site_aniso_U_22
_atom_site_aniso_U_33
_atom_site_aniso_U_23
_atom_site_aniso_U_13
_atom_site_aniso_U_12
O1 0.0318(12) 0.0362(12) 0.0476(13) 0.0060(10) 0.0124(9) -0.0011(9)
O2 0.0350(11) 0.0276(10) 0.0447(12) 0.0082(9) 0.0072(9) 0.0005(9)
N1 0.0328(13) 0.0237(12) 0.0232(12) -0.0008(10) 0.0129(10) -0.0007(10)
N2 0.0447(16) 0.0290(13) 0.0356(14) -0.0023(11) 0.0127(12) -0.0005(11)
N3 0.0406(16) 0.0411(16) 0.0558(17) 0.0115(13) 0.0212(13) 0.0052(13)
C1 0.0244(14) 0.0220(14) 0.0264(14) 0.0009(12) 0.0076(11) -0.0033(11)
C2 0.0226(14) 0.0257(14) 0.0318(15) -0.0028(12) 0.0066(12) -0.0021(12)
C3 0.0295(16) 0.0185(14) 0.0394(17) -0.0001(12) 0.0043(13) -0.0015(11)
C4 0.0380(17) 0.0300(16) 0.0294(16) 0.0068(13) 0.0077(13) -0.0059(13)
C5 0.0364(17) 0.0294(16) 0.0289(15) -0.0017(12) 0.0116(13) -0.0031(13)
C6 0.0268(15) 0.0254(14) 0.0269(15) 0.0020(12) 0.0075(12) -0.0032(12)
C7 0.0382(16) 0.0218(14) 0.0286(15) -0.0010(12) 0.0142(13) -0.0007(12)
C8 0.0294(15) 0.0236(14) 0.0284(15) -0.0015(12) 0.0109(12) -0.0007(11)
C9 0.0406(17) 0.0252(15) 0.0294(15) -0.0008(12) 0.0147(13) 0.0028(13)
C10 0.0349(16) 0.0239(14) 0.0240(14) 0.0002(11) 0.0115(12) 0.0002(12)
C11 0.0269(15) 0.0292(15) 0.0305(15) 0.0001(12) 0.0089(12) -0.0025(12)
C12 0.0314(16) 0.0250(15) 0.0255(14) 0.0005(12) 0.0097(12) -0.0008(12)
C13 0.0379(17) 0.0241(14) 0.0285(15) 0.0025(12) 0.0115(13) 0.0019(13)
C14 0.0308(16) 0.0256(15) 0.0349(16) 0.0033(13) 0.0125(13) -0.0029(12)
C15 0.0266(15) 0.0257(14) 0.0310(15) 0.0036(12) 0.0095(12) 0.0034(12)
C16 0.0379(18) 0.0284(16) 0.0345(17) 0.0032(13) 0.0162(14) -0.0044(14)
C17 0.0308(16) 0.0216(14) 0.0305(16) 0.0028(13) 0.0060(13) 0.0001(12)
C18 0.0346(17) 0.0289(16) 0.0248(15) -0.0011(12) 0.0115(13) -0.0007(13)
C19 0.0307(16) 0.0394(17) 0.0373(17) 0.0054(14) 0.0063(13) 0.0061(14)
C20 0.0430(19) 0.0337(17) 0.0436(18) 0.0022(14) 0.0084(15) 0.0036(14)

loop_
_atom_type_symbol
_atom_type_description
_atom_type_scat_dispersion_real
_atom_type_scat_dispersion_imag
_atom_type_scat_source
C C 0.0033 0.0016 'International Tables Vol C Tables 4.2.6.8 and 6.1.1.4'
H H 0.0000 0.0000 'International Tables Vol C Tables 4.2.6.8 and 6.1.1.4'
N N 0.0061 0.0033 'International Tables Vol C Tables 4.2.6.8 and 6.1.1.4'
O O 0.0106 0.0060 'International Tables Vol C Tables 4.2.6.8 and 6.1.1.4'

loop_
_geom_angle_atom_site_label_1
_geom_angle_atom_site_label_2
_geom_angle_atom_site_label_3
_geom_angle
C18 O2 C19 116.7(2)
C1 N1 C8 108.37(19)
C1 N1 C9 125.0(2)
C8 N1 C9 126.5(2)
N1 C1 C2 129.6(2)
N1 C1 C6 108.1(2)
C2 C1 C6 122.3(2)
C3 C2 C1 117.6(2)
C3 C2 H2 121.2
C1 C2 H2 121.2
C2 C3 C4 121.0(2)
C2 C3 H3 119.5
C4 C3 H3 119.5
C5 C4 C3 121.4(2)
C5 C4 H4 119.3
C3 C4 H4 119.3
C4 C5 C6 119.3(2)
C4 C5 H5 120.3
C6 C5 H5 120.3
C5 C6 C1 118.4(2)
C5 C6 C7 135.0(2)
C1 C6 C7 106.6(2)
C8 C7 C6 107.8(2)
C8 C7 H7 126.1
C6 C7 H7 126.1
C7 C8 N1 109.1(2)
C7 C8 C10 130.1(2)
N1 C8 C10 120.7(2)
N1 C9 H9A 109.5
N1 C9 H9B 109.5
H9A C9 H9B 109.5
N1 C9 H9C 109.5
H9A C9 H9C 109.5
H9B C9 H9C 109.5
C8 C10 C11 113.0(2)
C8 C10 C15 112.8(2)
C11 C10 C15 108.6(2)
C8 C10 H10 107.4
C11 C10 H10 107.4
C15 C10 H10 107.4
C12 C11 C10 111.2(2)
C12 C11 H11A 109.4
C10 C11 H11A 109.4
C12 C11 H11B 109.4
C10 C11 H11B 109.4
H11A C11 H11B 108.0
C13 C12 C18 122.4(2)
C13 C12 C11 122.6(2)
C18 C12 C11 115.0(2)
C12 C13 C14 124.9(2)
C12 C13 H13 117.5
C14 C13 H13 117.5
C13 C14 C15 111.8(2)
C13 C14 H14A 109.3
C15 C14 H14A 109.3
C13 C14 H14B 109.3
C15 C14 H14B 109.3
H14A C14 H14B 107.9
C16 C15 C17 109.3(2)
C16 C15 C14 110.1(2)
C17 C15 C14 109.6(2)
C16 C15 C10 109.8(2)
C17 C15 C10 109.2(2)
C14 C15 C10 108.9(2)
N3 C16 C15 177.5(3)
N2 C17 C15 177.3(3)
O1 C18 O2 123.4(2)
O1 C18 C12 123.1(2)
O2 C18 C12 113.4(2)
O2 C19 C20 107.1(2)
O2 C19 H19A 110.3
C20 C19 H19A 110.3
O2 C19 H19B 110.3
C20 C19 H19B 110.3
H19A C19 H19B 108.6
C19 C20 H20A 109.5
C19 C20 H20B 109.5
H20A C20 H20B 109.5
C19 C20 H20C 109.5
H20A C20 H20C 109.5
H20B C20 H20C 109.5

loop_
_geom_bond_atom_site_label_1
_geom_bond_atom_site_label_2
_geom_bond_distance
O1 C18 1.218(3)
O2 C18 1.342(3)
O2 C19 1.474(3)
N1 C1 1.379(3)
N1 C8 1.400(3)
N1 C9 1.466(3)
N2 C17 1.142(3)
N3 C16 1.154(3)
C1 C2 1.404(3)
C1 C6 1.415(4)
C2 C3 1.384(3)
C2 H2 0.9500
C3 C4 1.405(4)
C3 H3 0.9500
C4 C5 1.381(4)
C4 H4 0.9500
C5 C6 1.408(3)
C5 H5 0.9500
C6 C7 1.432(3)
C7 C8 1.366(3)
C7 H7 0.9500
C8 C10 1.508(3)
C9 H9A 0.9800
C9 H9B 0.9800
C9 H9C 0.9800
C10 C11 1.526(3)
C10 C15 1.575(4)
C10 H10 1.0000
C11 C12 1.512(3)
C11 H11A 0.9900
C11 H11B 0.9900
C12 C13 1.330(4)
C12 C18 1.496(4)
C13 C14 1.495(4)
C13 H13 0.9500
C14 C15 1.556(3)
C14 H14A 0.9900
C14 H14B 0.9900
C15 C16 1.484(4)
C15 C17 1.497(4)
C19 C20 1.483(4)
C19 H19A 0.9900
C19 H19B 0.9900
C20 H20A 0.9800
C20 H20B 0.9800
C20 H20C 0.9800

loop_
_geom_torsion_atom_site_label_1
_geom_torsion_atom_site_label_2
_geom_torsion_atom_site_label_3
_geom_torsion_atom_site_label_4
_geom_torsion
C8 N1 C1 C2 -179.5(3)
C9 N1 C1 C2 -3.8(4)
C8 N1 C1 C6 1.0(3)
C9 N1 C1 C6 176.7(2)
N1 C1 C2 C3 -179.5(2)
C6 C1 C2 C3 0.0(4)
C1 C2 C3 C4 0.3(4)
C2 C3 C4 C5 -0.3(4)
C3 C4 C5 C6 0.0(4)
C4 C5 C6 C1 0.2(4)
C4 C5 C6 C7 -179.3(3)
N1 C1 C6 C5 179.3(2)
C2 C1 C6 C5 -0.2(4)
N1 C1 C6 C7 -1.1(3)
C2 C1 C6 C7 179.4(2)
C5 C6 C7 C8 -179.7(3)
C1 C6 C7 C8 0.8(3)
C6 C7 C8 N1 -0.2(3)
C6 C7 C8 C10 179.0(3)
C1 N1 C8 C7 -0.5(3)
C9 N1 C8 C7 -176.1(2)
C1 N1 C8 C10 -179.8(2)
C9 N1 C8 C10 4.6(4)
C7 C8 C10 C11 51.5(4)
N1 C8 C10 C11 -129.4(2)
C7 C8 C10 C15 -72.2(3)
N1 C8 C10 C15 106.9(3)
C8 C10 C11 C12 -177.4(2)
C15 C10 C11 C12 -51.4(3)
C10 C11 C12 C13 19.7(4)
C10 C11 C12 C18 -157.8(2)
C18 C12 C13 C14 178.6(2)
C11 C12 C13 C14 1.2(4)
C12 C13 C14 C15 11.7(4)
C13 C14 C15 C16 -163.8(2)
C13 C14 C15 C17 76.0(3)
C13 C14 C15 C10 -43.4(3)
C8 C10 C15 C16 -48.8(3)
C11 C10 C15 C16 -174.9(2)
C8 C10 C15 C17 71.0(3)
C11 C10 C15 C17 -55.1(3)
C8 C10 C15 C14 -169.4(2)
C11 C10 C15 C14 64.5(3)
C19 O2 C18 O1 0.3(4)
C19 O2 C18 C12 179.9(2)
C13 C12 C18 O1 -168.6(3)
C11 C12 C18 O1 8.9(4)
C13 C12 C18 O2 11.8(4)
C11 C12 C18 O2 -170.7(2)
C18 O2 C19 C20 154.0(2)
